data_1503869
loop_
_publ_author_name
'Wang, Guan-Wu'
'Gao, Jie'

_publ_section_title
;
 Selective formation of spiro dihydrofurans and cyclopropanes through
 unexpected reaction of aldehydes with 1,3-dicarbonyl compounds.
;
_journal_issue 11
_journal_name_full 'Organic letters'
_journal_page_first 2385
_journal_page_last 2388
_journal_paper_doi 10.1021/ol900451d
_journal_volume 11
_journal_year 2009
_chemical_formula_sum 'C25 H13 N O6'
_chemical_formula_weight 423.36
_chemical_name_systematic
; 
 ? 
;
_space_group_IT_number 14
_symmetry_cell_setting monoclinic
_symmetry_space_group_name_Hall '-P 2ybc'
_symmetry_space_group_name_H-M 'P 1 21/c 1'
_atom_sites_solution_hydrogens geom
_atom_sites_solution_primary direct
_atom_sites_solution_secondary difmap
_audit_creation_method SHELXL-97
_cell_angle_alpha 90.00
_cell_angle_beta 110.341(3)
_cell_angle_gamma 90.00
_cell_formula_units_Z 4
_cell_length_a 10.2632(12)
_cell_length_b 17.437(2)
_cell_length_c 11.4706(13)
_cell_measurement_reflns_used 1099
_cell_measurement_temperature 293(2)
_cell_measurement_theta_max 38.071
_cell_measurement_theta_min 4.450
_cell_volume 1924.8(4)
_computing_cell_refinement 'Bruker SMART'
_computing_data_collection 'Bruker SMART'
_computing_data_reduction 'Bruker SHELXTL'
_computing_molecular_graphics 'Bruker SHELXTL'
_computing_publication_material 'Bruker SHELXTL'
_computing_structure_refinement 'SHELXL-97 (Sheldrick, 1997)'
_computing_structure_solution 'SHELXS-97 (Sheldrick, 1990)'
_diffrn_ambient_temperature 293(2)
_diffrn_measured_fraction_theta_full 0.996
_diffrn_measured_fraction_theta_max 0.996
_diffrn_measurement_device_type 'CCD area detector'
_diffrn_measurement_method 'phi and omega scans'
_diffrn_radiation_monochromator graphite
_diffrn_radiation_source 'fine-focus sealed tube'
_diffrn_radiation_type MoK\a
_diffrn_radiation_wavelength 0.71073
_diffrn_reflns_av_R_equivalents 0.1212
_diffrn_reflns_av_sigmaI/netI 0.1407
_diffrn_reflns_limit_h_max 13
_diffrn_reflns_limit_h_min -10
_diffrn_reflns_limit_k_max 22
_diffrn_reflns_limit_k_min -22
_diffrn_reflns_limit_l_max 14
_diffrn_reflns_limit_l_min -14
_diffrn_reflns_number 11292
_diffrn_reflns_theta_full 27.00
_diffrn_reflns_theta_max 27.00
_diffrn_reflns_theta_min 2.12
_exptl_absorpt_coefficient_mu 0.106
_exptl_absorpt_correction_T_max 1.00000
_exptl_absorpt_correction_T_min 0.79693
_exptl_absorpt_correction_type empirical
_exptl_absorpt_process_details sadabs
_exptl_crystal_colour colorless
_exptl_crystal_density_diffrn 1.461
_exptl_crystal_density_method 'not measured'
_exptl_crystal_description prismatic
_exptl_crystal_F_000 872
_exptl_crystal_size_max 0.344
_exptl_crystal_size_mid 0.201
_exptl_crystal_size_min 0.045
_refine_diff_density_max 0.183
_refine_diff_density_min -0.208
_refine_diff_density_rms 0.050
_refine_ls_extinction_expression Fc^*^=kFc[1+0.001xFc^2^\l^3^/sin(2\q)]^-1/4^
_refine_ls_extinction_method SHELXL
_refine_ls_goodness_of_fit_ref 0.813
_refine_ls_hydrogen_treatment constr
_refine_ls_matrix_type full
_refine_ls_number_parameters 290
_refine_ls_number_reflns 4187
_refine_ls_number_restraints 0
_refine_ls_restrained_S_all 0.813
_refine_ls_R_factor_all 0.1243
_refine_ls_R_factor_gt 0.0544
_refine_ls_shift/su_max 0.000
_refine_ls_shift/su_mean 0.000
_refine_ls_structure_factor_coef Fsqd
_refine_ls_weighting_details 'calc w=1/[\s^2^(Fo^2^)+(0.0000P)^2^+0.0000P] where P=(Fo^2^+2Fc^2^)/3'
_refine_ls_weighting_scheme calc
_refine_ls_wR_factor_gt 0.0875
_refine_ls_wR_factor_ref 0.1069
_reflns_number_gt 2040
_reflns_number_total 4187
_reflns_threshold_expression >2sigma(I)
_cod_data_source_file ol900451d_si_003.cif
_cod_data_source_block cd27647
_cod_depositor_comments
;
The following automatic conversions were performed:

'_symmetry_cell_setting' value 'Monoclinic' changed to 'monoclinic'
according to /home/saulius/struct/CIF-dictionaries/cif_core.dic
dictionary named 'cif_core.dic' version 2.4.2 from 2011-04-26.

Automatic conversion script
Id: cif_fix_values 1715 2011-07-08 13:25:40Z adriana 
;
_cod_original_sg_symbol_H-M P2(1)/c
_cod_database_code 1503869

loop_
_symmetry_equiv_pos_as_xyz
'x, y, z'
'-x, y+1/2, -z+1/2'
'-x, -y, -z'
'x, -y-1/2, z-1/2'

loop_
_atom_site_label
_atom_site_type_symbol
_atom_site_fract_x
_atom_site_fract_y
_atom_site_fract_z
_atom_site_U_iso_or_equiv
_atom_site_adp_type
_atom_site_occupancy
_atom_site_symmetry_multiplicity
_atom_site_calc_flag
_atom_site_refinement_flags
O1 O 0.58034(19) 0.35439(11) 0.72306(17) 0.0621(6) Uani 1 1 d .
O2 O 0.36302(19) 0.44722(10) 0.99638(17) 0.0544(6) Uani 1 1 d .
O3 O 0.57264(18) 0.20665(11) 0.80519(17) 0.0529(5) Uani 1 1 d .
O4 O 0.30492(18) 0.28987(11) 1.04144(18) 0.0575(6) Uani 1 1 d .
O5 O 1.1142(2) 0.16003(14) 1.2351(3) 0.1099(10) Uani 1 1 d .
O6 O 0.9137(2) 0.11903(12) 1.2210(2) 0.0750(7) Uani 1 1 d .
N1 N 0.9885(3) 0.16620(15) 1.1983(2) 0.0577(7) Uani 1 1 d .
C1 C 0.4801(2) 0.36697(14) 0.8879(2) 0.0358(6) Uani 1 1 d .
C2 C 0.4594(2) 0.28191(14) 0.9223(2) 0.0332(6) Uani 1 1 d .
C3 C 0.5782(2) 0.32974(13) 1.0030(2) 0.0343(6) Uani 1 1 d .
H3 H 0.5635 0.3475 1.0786 0.041 Uiso 1 1 calc R
C4 C 0.5012(3) 0.38423(15) 0.7663(2) 0.0403(7) Uani 1 1 d .
C5 C 0.3862(3) 0.43080(14) 0.9027(2) 0.0376(7) Uani 1 1 d .
C6 C 0.4777(3) 0.21641(15) 0.8425(2) 0.0374(7) Uani 1 1 d .
C7 C 0.3409(3) 0.25880(15) 0.9635(2) 0.0385(7) Uani 1 1 d .
C8 C 0.4049(3) 0.44682(14) 0.7073(2) 0.0370(6) Uani 1 1 d .
C9 C 0.3386(2) 0.47374(14) 0.7851(2) 0.0360(6) Uani 1 1 d .
C10 C 0.2479(3) 0.53519(15) 0.7511(3) 0.0487(7) Uani 1 1 d .
H10 H 0.2017 0.5529 0.8027 0.058 Uiso 1 1 calc R
C11 C 0.2285(3) 0.56935(16) 0.6372(3) 0.0608(9) Uani 1 1 d .
H11 H 0.1694 0.6114 0.6128 0.073 Uiso 1 1 calc R
C12 C 0.2948(3) 0.54252(17) 0.5591(3) 0.0584(8) Uani 1 1 d .
H12 H 0.2793 0.5664 0.4829 0.070 Uiso 1 1 calc R
C13 C 0.3834(3) 0.48080(15) 0.5931(2) 0.0463(7) Uani 1 1 d .
H13 H 0.4278 0.4623 0.5406 0.056 Uiso 1 1 calc R
C14 C 0.3597(3) 0.16375(14) 0.8262(2) 0.0347(6) Uani 1 1 d .
C15 C 0.2806(3) 0.18767(14) 0.8944(2) 0.0356(6) Uani 1 1 d .
C16 C 0.1657(3) 0.14628(15) 0.8962(3) 0.0468(7) Uani 1 1 d .
H16 H 0.1123 0.1628 0.9424 0.056 Uiso 1 1 calc R
C17 C 0.1339(3) 0.07998(16) 0.8272(3) 0.0530(8) Uani 1 1 d .
H17 H 0.0578 0.0509 0.8267 0.064 Uiso 1 1 calc R
C18 C 0.2136(3) 0.05570(16) 0.7582(3) 0.0518(8) Uani 1 1 d .
H18 H 0.1902 0.0105 0.7127 0.062 Uiso 1 1 calc R
C19 C 0.3266(3) 0.09723(15) 0.7558(2) 0.0446(7) Uani 1 1 d .
H19 H 0.3790 0.0812 0.7085 0.054 Uiso 1 1 calc R
C20 C 0.7275(2) 0.31185(14) 1.0254(2) 0.0344(6) Uani 1 1 d .
C21 C 0.8103(3) 0.35932(15) 0.9854(2) 0.0467(7) Uani 1 1 d .
H21 H 0.7721 0.4028 0.9392 0.056 Uiso 1 1 calc R
C22 C 0.9500(3) 0.34332(18) 1.0129(3) 0.0554(8) Uani 1 1 d .
H22 H 1.0040 0.3753 0.9834 0.067 Uiso 1 1 calc R
C23 C 1.0091(3) 0.28054(17) 1.0835(3) 0.0503(8) Uani 1 1 d .
H23 H 1.1032 0.2700 1.1039 0.060 Uiso 1 1 calc R
C24 C 0.9258(3) 0.23407(15) 1.1230(2) 0.0388(7) Uani 1 1 d .
C25 C 0.7857(3) 0.24793(14) 1.0963(2) 0.0372(6) Uani 1 1 d .
H25 H 0.7320 0.2153 1.1252 0.045 Uiso 1 1 calc R

loop_
_atom_site_aniso_label
_atom_site_aniso_U_11
_atom_site_aniso_U_22
_atom_site_aniso_U_33
_atom_site_aniso_U_23
_atom_site_aniso_U_13
_atom_site_aniso_U_12
O1 0.0659(14) 0.0772(15) 0.0579(14) 0.0113(12) 0.0402(12) 0.0243(12)
O2 0.0676(14) 0.0558(13) 0.0503(13) -0.0004(10) 0.0337(11) 0.0103(11)
O3 0.0462(12) 0.0603(13) 0.0631(14) -0.0099(11) 0.0330(11) 0.0038(10)
O4 0.0526(12) 0.0661(14) 0.0690(14) -0.0269(12) 0.0405(12) -0.0194(11)
O5 0.0469(15) 0.0872(19) 0.171(3) 0.0233(18) 0.0070(16) 0.0236(14)
O6 0.0653(15) 0.0579(15) 0.0893(18) 0.0178(13) 0.0111(13) -0.0034(12)
N1 0.0451(16) 0.0494(18) 0.0691(19) -0.0077(14) 0.0077(15) 0.0088(14)
C1 0.0363(15) 0.0394(16) 0.0369(16) 0.0017(13) 0.0191(13) 0.0003(13)
C2 0.0267(13) 0.0360(15) 0.0402(16) -0.0024(13) 0.0157(12) -0.0003(12)
C3 0.0331(14) 0.0390(16) 0.0351(15) -0.0002(12) 0.0173(12) -0.0004(12)
C4 0.0371(16) 0.0434(17) 0.0454(17) -0.0012(14) 0.0208(14) 0.0022(14)
C5 0.0361(16) 0.0373(16) 0.0425(17) -0.0032(14) 0.0174(14) -0.0015(13)
C6 0.0357(15) 0.0428(17) 0.0366(16) 0.0018(13) 0.0160(13) 0.0069(13)
C7 0.0337(15) 0.0487(17) 0.0378(16) 0.0005(14) 0.0184(13) 0.0028(13)
C8 0.0348(15) 0.0349(15) 0.0414(16) -0.0027(13) 0.0135(13) -0.0040(13)
C9 0.0320(15) 0.0342(16) 0.0400(16) -0.0005(13) 0.0105(13) -0.0013(12)
C10 0.0464(18) 0.0438(18) 0.053(2) -0.0016(15) 0.0142(15) 0.0039(15)
C11 0.062(2) 0.0451(19) 0.064(2) 0.0071(17) 0.0072(18) 0.0095(16)
C12 0.069(2) 0.050(2) 0.048(2) 0.0079(16) 0.0106(17) -0.0004(17)
C13 0.0529(19) 0.0461(18) 0.0398(18) 0.0016(14) 0.0158(15) -0.0084(15)
C14 0.0379(15) 0.0330(15) 0.0345(15) -0.0004(12) 0.0142(13) 0.0026(13)
C15 0.0367(15) 0.0354(15) 0.0350(16) 0.0017(13) 0.0129(13) -0.0009(13)
C16 0.0430(17) 0.0491(19) 0.0522(19) -0.0016(15) 0.0213(15) -0.0032(15)
C17 0.0434(18) 0.0478(19) 0.063(2) -0.0022(16) 0.0125(16) -0.0117(15)
C18 0.061(2) 0.0413(18) 0.0495(19) -0.0072(15) 0.0152(16) -0.0030(16)
C19 0.0555(18) 0.0406(17) 0.0393(17) 0.0026(14) 0.0183(15) 0.0076(15)
C20 0.0318(14) 0.0383(16) 0.0351(15) -0.0025(13) 0.0143(12) -0.0036(13)
C21 0.0412(17) 0.0498(18) 0.0477(18) 0.0097(14) 0.0136(14) -0.0043(14)
C22 0.0429(18) 0.075(2) 0.052(2) 0.0008(17) 0.0214(16) -0.0176(17)
C23 0.0312(16) 0.067(2) 0.0524(19) -0.0138(17) 0.0137(15) -0.0043(16)
C24 0.0332(15) 0.0405(17) 0.0404(16) -0.0085(13) 0.0099(13) 0.0006(13)
C25 0.0347(15) 0.0386(16) 0.0409(16) -0.0031(13) 0.0163(13) -0.0058(13)

loop_
_atom_type_symbol
_atom_type_description
_atom_type_scat_dispersion_real
_atom_type_scat_dispersion_imag
_atom_type_scat_source
C C 0.0033 0.0016 'International Tables Vol C Tables 4.2.6.8 and 6.1.1.4'
H H 0.0000 0.0000 'International Tables Vol C Tables 4.2.6.8 and 6.1.1.4'
N N 0.0061 0.0033 'International Tables Vol C Tables 4.2.6.8 and 6.1.1.4'
O O 0.0106 0.0060 'International Tables Vol C Tables 4.2.6.8 and 6.1.1.4'

loop_
_geom_angle_atom_site_label_1
_geom_angle_atom_site_label_2
_geom_angle_atom_site_label_3
_geom_angle
O6 N1 O5 122.7(3)
O6 N1 C24 119.3(2)
O5 N1 C24 118.0(3)
C3 C1 C4 129.0(2)
C3 C1 C5 118.4(2)
C4 C1 C5 104.9(2)
C3 C1 C2 58.52(15)
C4 C1 C2 119.7(2)
C5 C1 C2 121.16(18)
C3 C2 C7 121.8(2)
C3 C2 C6 123.1(2)
C7 C2 C6 105.7(2)
C3 C2 C1 58.52(15)
C7 C2 C1 121.84(19)
C6 C2 C1 120.3(2)
C20 C3 C2 123.6(2)
C20 C3 C1 125.1(2)
C2 C3 C1 62.96(16)
C20 C3 H3 112.2
C2 C3 H3 112.2
C1 C3 H3 112.2
O1 C4 C8 124.9(2)
O1 C4 C1 128.7(2)
C8 C4 C1 106.4(2)
O2 C5 C9 126.0(2)
O2 C5 C1 126.8(2)
C9 C5 C1 106.9(2)
O3 C6 C14 126.5(2)
O3 C6 C2 127.3(2)
C14 C6 C2 106.03(19)
O4 C7 C15 126.2(2)
O4 C7 C2 126.9(2)
C15 C7 C2 106.8(2)
C9 C8 C13 121.0(2)
C9 C8 C4 111.0(2)
C13 C8 C4 127.9(2)
C8 C9 C10 121.1(2)
C8 C9 C5 109.8(2)
C10 C9 C5 129.0(2)
C9 C10 C11 117.4(3)
C9 C10 H10 121.3
C11 C10 H10 121.3
C12 C11 C10 121.6(3)
C12 C11 H11 119.2
C10 C11 H11 119.2
C13 C12 C11 120.5(3)
C13 C12 H12 119.8
C11 C12 H12 119.8
C12 C13 C8 118.4(3)
C12 C13 H13 120.8
C8 C13 H13 120.8
C15 C14 C19 120.8(2)
C15 C14 C6 111.1(2)
C19 C14 C6 128.1(2)
C14 C15 C16 121.6(2)
C14 C15 C7 109.7(2)
C16 C15 C7 128.6(2)
C17 C16 C15 117.4(2)
C17 C16 H16 121.3
C15 C16 H16 121.3
C16 C17 C18 121.1(3)
C16 C17 H17 119.4
C18 C17 H17 119.4
C19 C18 C17 121.2(3)
C19 C18 H18 119.4
C17 C18 H18 119.4
C18 C19 C14 117.8(2)
C18 C19 H19 121.1
C14 C19 H19 121.1
C21 C20 C25 119.3(2)
C21 C20 C3 122.2(2)
C25 C20 C3 118.3(2)
C20 C21 C22 120.9(3)
C20 C21 H21 119.5
C22 C21 H21 119.5
C23 C22 C21 120.4(3)
C23 C22 H22 119.8
C21 C22 H22 119.8
C24 C23 C22 118.1(3)
C24 C23 H23 121.0
C22 C23 H23 121.0
C23 C24 C25 123.1(3)
C23 C24 N1 118.3(2)
C25 C24 N1 118.6(2)
C24 C25 C20 118.2(2)
C24 C25 H25 120.9
C20 C25 H25 120.9

loop_
_geom_bond_atom_site_label_1
_geom_bond_atom_site_label_2
_geom_bond_distance
O1 C4 1.207(2)
O2 C5 1.213(3)
O3 C6 1.205(2)
O4 C7 1.208(3)
O5 N1 1.215(3)
O6 N1 1.214(3)
N1 C24 1.474(3)
C1 C3 1.502(3)
C1 C4 1.514(3)
C1 C5 1.521(3)
C1 C2 1.568(3)
C2 C3 1.502(3)
C2 C7 1.505(3)
C2 C6 1.516(3)
C3 C20 1.496(3)
C3 H3 0.9800
C4 C8 1.470(3)
C5 C9 1.470(3)
C6 C14 1.479(3)
C7 C15 1.486(3)
C8 C9 1.378(3)
C8 C13 1.384(3)
C9 C10 1.384(3)
C10 C11 1.385(4)
C10 H10 0.9300
C11 C12 1.382(3)
C11 H11 0.9300
C12 C13 1.375(3)
C12 H12 0.9300
C13 H13 0.9300
C14 C15 1.374(3)
C14 C19 1.387(3)
C15 C16 1.388(3)
C16 C17 1.375(3)
C16 H16 0.9300
C17 C18 1.387(3)
C17 H17 0.9300
C18 C19 1.375(3)
C18 H18 0.9300
C19 H19 0.9300
C20 C21 1.374(3)
C20 C25 1.387(3)
C21 C22 1.384(3)
C21 H21 0.9300
C22 C23 1.371(4)
C22 H22 0.9300
C23 C24 1.364(3)
C23 H23 0.9300
C24 C25 1.383(3)
C25 H25 0.9300

loop_
_geom_hbond_atom_site_label_D
_geom_hbond_atom_site_label_H
_geom_hbond_atom_site_label_A
_geom_hbond_distance_DH
_geom_hbond_distance_HA
_geom_hbond_distance_DA
_geom_hbond_angle_DHA
_geom_hbond_site_symmetry_A
C23 H23 O4 0.93 2.44 3.240(3) 144.2 1_655
C19 H19 O2 0.93 2.43 3.220(3) 142.5 4_565
C25 H25 O1 0.93 2.52 3.445(3) 170.5 4_566

loop_
_geom_torsion_atom_site_label_1
_geom_torsion_atom_site_label_2
_geom_torsion_atom_site_label_3
_geom_torsion_atom_site_label_4
_geom_torsion
C4 C1 C2 C3 120.0(3)
C5 C1 C2 C3 -106.4(3)
C3 C1 C2 C7 110.3(3)
C4 C1 C2 C7 -129.7(2)
C5 C1 C2 C7 4.0(4)
C3 C1 C2 C6 -112.6(2)
C4 C1 C2 C6 7.4(3)
C5 C1 C2 C6 141.0(2)
C7 C2 C3 C20 133.8(2)
C6 C2 C3 C20 -7.9(4)
C1 C2 C3 C20 -115.8(3)
C7 C2 C3 C1 -110.4(2)
C6 C2 C3 C1 107.8(2)
C4 C1 C3 C20 9.1(4)
C5 C1 C3 C20 -135.3(2)
C2 C1 C3 C20 113.7(3)
C4 C1 C3 C2 -104.6(3)
C5 C1 C3 C2 111.0(2)
C3 C1 C4 O1 22.8(5)
C5 C1 C4 O1 170.8(3)
C2 C1 C4 O1 -49.1(4)
C3 C1 C4 C8 -156.9(2)
C5 C1 C4 C8 -8.9(3)
C2 C1 C4 C8 131.3(2)
C3 C1 C5 O2 -13.7(4)
C4 C1 C5 O2 -165.8(3)
C2 C1 C5 O2 54.8(4)
C3 C1 C5 C9 161.1(2)
C4 C1 C5 C9 8.9(3)
C2 C1 C5 C9 -130.5(2)
C3 C2 C6 O3 -22.0(4)
C7 C2 C6 O3 -168.9(2)
C1 C2 C6 O3 48.1(4)
C3 C2 C6 C14 154.4(2)
C7 C2 C6 C14 7.5(3)
C1 C2 C6 C14 -135.6(2)
C3 C2 C7 O4 21.9(4)
C6 C2 C7 O4 169.3(3)
C1 C2 C7 O4 -48.3(4)
C3 C2 C7 C15 -155.2(2)
C6 C2 C7 C15 -7.8(3)
C1 C2 C7 C15 134.6(2)
O1 C4 C8 C9 -173.9(3)
C1 C4 C8 C9 5.8(3)
O1 C4 C8 C13 2.3(4)
C1 C4 C8 C13 -178.0(2)
C13 C8 C9 C10 0.5(4)
C4 C8 C9 C10 177.0(2)
C13 C8 C9 C5 -176.5(2)
C4 C8 C9 C5 0.0(3)
O2 C5 C9 C8 169.0(3)
C1 C5 C9 C8 -5.8(3)
O2 C5 C9 C10 -7.6(4)
C1 C5 C9 C10 177.6(3)
C8 C9 C10 C11 -1.2(4)
C5 C9 C10 C11 175.1(3)
C9 C10 C11 C12 1.2(4)
C10 C11 C12 C13 -0.4(5)
C11 C12 C13 C8 -0.4(4)
C9 C8 C13 C12 0.4(4)
C4 C8 C13 C12 -175.5(3)
O3 C6 C14 C15 171.9(2)
C2 C6 C14 C15 -4.5(3)
O3 C6 C14 C19 -6.9(4)
C2 C6 C14 C19 176.7(2)
C19 C14 C15 C16 0.4(4)
C6 C14 C15 C16 -178.5(2)
C19 C14 C15 C7 178.4(2)
C6 C14 C15 C7 -0.5(3)
O4 C7 C15 C14 -171.8(3)
C2 C7 C15 C14 5.3(3)
O4 C7 C15 C16 5.9(4)
C2 C7 C15 C16 -176.9(2)
C14 C15 C16 C17 0.2(4)
C7 C15 C16 C17 -177.4(3)
C15 C16 C17 C18 -0.2(4)
C16 C17 C18 C19 -0.4(4)
C17 C18 C19 C14 0.9(4)
C15 C14 C19 C18 -0.9(4)
C6 C14 C19 C18 177.7(2)
C2 C3 C20 C21 115.0(3)
C1 C3 C20 C21 36.6(4)
C2 C3 C20 C25 -69.6(3)
C1 C3 C20 C25 -148.0(2)
C25 C20 C21 C22 1.3(4)
C3 C20 C21 C22 176.7(2)
C20 C21 C22 C23 -1.6(4)
C21 C22 C23 C24 1.3(4)
C22 C23 C24 C25 -0.7(4)
C22 C23 C24 N1 179.6(2)
O6 N1 C24 C23 -170.7(3)
O5 N1 C24 C23 9.3(4)
O6 N1 C24 C25 9.6(4)
O5 N1 C24 C25 -170.4(3)
C23 C24 C25 C20 0.4(4)
N1 C24 C25 C20 -179.9(2)
C21 C20 C25 C24 -0.7(4)
C3 C20 C25 C24 -176.2(2)
